data_4344882
loop_
_publ_author_name
'Gupta, Abhishek Kumar'
'Dhir, Abhimanew'
'Pradeep, Chullikkattil P.'

_publ_section_title
;
 Multifunctional Zn(II) Complexes: Photophysical Properties and Catalytic
 Transesterification toward Biodiesel Synthesis.
;
_journal_issue 15
_journal_name_full 'Inorganic chemistry'
_journal_page_first 7492
_journal_page_last 7500
_journal_paper_doi 10.1021/acs.inorgchem.6b00804
_journal_volume 55
_journal_year 2016
_chemical_formula_sum 'C22 H33 Br N2 O14 Zn2'
_chemical_formula_weight 760.15
_chemical_name_systematic
;
 ?
;
_space_group_crystal_system triclinic
_space_group_IT_number 2
_space_group_name_Hall '-P 1'
_space_group_name_H-M_alt 'P -1'
_symmetry_space_group_name_Hall '-P 1'
_symmetry_space_group_name_H-M 'P -1'
_atom_sites_solution_hydrogens mixed
_audit_creation_method SHELXL-2014
_cell_angle_alpha 97.977(7)
_cell_angle_beta 94.890(7)
_cell_angle_gamma 112.142(8)
_cell_formula_units_Z 2
_cell_length_a 9.5367(8)
_cell_length_b 12.0547(10)
_cell_length_c 13.1566(11)
_cell_measurement_reflns_used 2833
_cell_measurement_temperature 293(2)
_cell_measurement_theta_max 27.5580
_cell_measurement_theta_min 2.3260
_cell_volume 1371.7(2)
_computing_cell_refinement
;
CrysAlisPro, Agilent Technologies,
Version 1.171.37.33c (release 11-04-2014 CrysAlis171 .NET)
(compiled Apr 11 2014,15:12:41)
;
_computing_data_collection
;
CrysAlisPro, Agilent Technologies,
Version 1.171.37.33c (release 11-04-2014 CrysAlis171 .NET)
(compiled Apr 11 2014,15:12:41)
;
_computing_data_reduction
;
CrysAlisPro, Agilent Technologies,
Version 1.171.37.33c (release 11-04-2014 CrysAlis171 .NET)
(compiled Apr 11 2014,15:12:41)
;
_computing_molecular_graphics 'Ortep for Windows (Farrugia, 2012)'
_computing_publication_material 'WinGX publication routines (Farrugia, 2012)'
_computing_structure_refinement 'SHELXL-2013 (Sheldrick, 2013)'
_diffrn_ambient_temperature 293(2)
_diffrn_detector_area_resol_mean 7.9987
_diffrn_measured_fraction_theta_full 1
_diffrn_measured_fraction_theta_max 0.800
_diffrn_measurement_device_type 'SuperNova, Dual, Cu at zero, Eos'
_diffrn_measurement_method '\w scans'
_diffrn_radiation_type MoK\a
_diffrn_radiation_wavelength 0.71073
_diffrn_reflns_av_R_equivalents 0.0920
_diffrn_reflns_av_unetI/netI 0.1015
_diffrn_reflns_Laue_measured_fraction_full 0.930
_diffrn_reflns_Laue_measured_fraction_max 0.800
_diffrn_reflns_limit_h_max 11
_diffrn_reflns_limit_h_min -12
_diffrn_reflns_limit_k_max 15
_diffrn_reflns_limit_k_min -14
_diffrn_reflns_limit_l_max 17
_diffrn_reflns_limit_l_min -14
_diffrn_reflns_number 7000
_diffrn_reflns_point_group_measured_fraction_full 0.930
_diffrn_reflns_point_group_measured_fraction_max 0.800
_diffrn_reflns_theta_full 25.242
_diffrn_reflns_theta_max 28.325
_diffrn_reflns_theta_min 2.332
_diffrn_source 'SuperNova (Mo) X-ray Source'
_exptl_absorpt_coefficient_mu 3.279
_exptl_absorpt_correction_T_max 0.706
_exptl_absorpt_correction_T_min 0.492
_exptl_absorpt_correction_type gaussian
_exptl_absorpt_process_details
;
CrysAlisPro, Agilent Technologies,
Version 1.171.37.33c (release 11-04-2014 CrysAlis171 .NET)
(compiled Apr 11 2014,15:12:41)
Numerical absorption correction based on gaussian integration over
            a multifaceted crystal model
Empirical absorption correction using spherical harmonics,
 implemented in SCALE3 ABSPACK scaling algorithm.
;
_exptl_crystal_colour yellow
_exptl_crystal_density_diffrn 1.840
_exptl_crystal_density_method 'not measured'
_exptl_crystal_description Block
_exptl_crystal_F_000 772
_exptl_crystal_size_max 0.2074
_exptl_crystal_size_mid 0.1257
_exptl_crystal_size_min 0.0992
_refine_diff_density_max 1.063
_refine_diff_density_min -0.811
_refine_diff_density_rms 0.143
_refine_ls_extinction_method none
_refine_ls_goodness_of_fit_ref 0.996
_refine_ls_hydrogen_treatment mixed
_refine_ls_matrix_type full
_refine_ls_number_parameters 350
_refine_ls_number_reflns 5481
_refine_ls_number_restraints 2
_refine_ls_restrained_S_all 0.995
_refine_ls_R_factor_all 0.0838
_refine_ls_R_factor_gt 0.0472
_refine_ls_shift/su_max 0.012
_refine_ls_shift/su_mean 0.001
_refine_ls_structure_factor_coef Fsqd
_refine_ls_weighting_details 'w=1/[\s^2^(Fo^2^)+(0.0767P)^2^] where P=(Fo^2^+2Fc^2^)/3'
_refine_ls_weighting_scheme calc
_refine_ls_wR_factor_gt 0.1205
_refine_ls_wR_factor_ref 0.1548
_reflns_Friedel_coverage 0.000
_reflns_number_gt 3396
_reflns_number_total 5481
_reflns_threshold_expression 'I > 2\s(I)'
_cod_data_source_file ic6b00804_si_004.cif
_cod_data_source_block shelx
_cod_depositor_comments 'Adding full bibliography for 4344880--4344882.cif.'
_cod_database_code 4344882
_shelx_space_group_comment
;
The symmetry employed for this shelxl refinement is uniquely defined
by the following loop, which should always be used as a source of
symmetry information in preference to the above space-group names.
They are only intended as comments.
;
_shelxl_version_number 2014-1

loop_
_space_group_symop_operation_xyz
'x, y, z'
'-x, -y, -z'

loop_
_atom_site_label
_atom_site_type_symbol
_atom_site_fract_x
_atom_site_fract_y
_atom_site_fract_z
_atom_site_U_iso_or_equiv
_atom_site_adp_type
_atom_site_occupancy
_atom_site_site_symmetry_order
_atom_site_calc_flag
_atom_site_refinement_flags_posn
_atom_site_refinement_flags_adp
Zn2 Zn 0.23463(7) 0.61316(6) 0.17521(5) 0.0329(2) Uani 1 1 d . .
Zn1 Zn 0.59117(7) 0.76918(6) 0.17924(5) 0.0371(2) Uani 1 1 d . .
Br1 Br 0.49156(8) 0.92569(8) 0.73263(5) 0.0657(3) Uani 1 1 d . .
O1 O 0.4297(4) 0.7303(3) 0.2772(3) 0.0347(9) Uani 1 1 d . .
N2 N 0.1145(5) 0.5891(4) 0.2947(3) 0.0268(10) Uani 1 1 d . .
N1 N 0.7522(5) 0.8870(4) 0.2961(4) 0.0307(10) Uani 1 1 d . .
O7 O 0.0288(4) 0.4898(4) 0.0929(3) 0.0414(10) Uani 1 1 d D .
O2 O 1.0179(5) 0.8584(4) 0.3943(4) 0.0505(12) Uani 1 1 d . .
H2 H 0.9613 0.7896 0.4001 0.076 Uiso 1 1 calc R U
O10 O 0.4796(4) 0.8315(4) 0.0827(3) 0.0442(10) Uani 1 1 d . .
O5 O 0.0180(5) 0.3713(4) 0.3869(3) 0.0501(11) Uani 1 1 d . .
H5 H 0.1037 0.3707 0.3967 0.075 Uiso 1 1 calc R U
O4 O 0.7795(5) 0.8346(5) 0.0981(4) 0.0511(14) Uani 1 1 d . .
O6 O -0.1797(5) 0.6107(4) 0.3266(4) 0.0567(13) Uani 1 1 d . .
H6 H -0.1846 0.6417 0.3850 0.085 Uiso 1 1 calc R U
C7 C 0.7297(6) 0.9099(5) 0.3896(4) 0.0332(13) Uani 1 1 d . .
H7A H 0.8142 0.9651 0.4361 0.040 Uiso 1 1 calc R U
O11 O 0.2325(5) 0.7357(4) 0.0914(3) 0.0524(12) Uani 1 1 d . .
C4 C 0.4427(6) 0.7739(5) 0.3748(4) 0.0317(13) Uani 1 1 d . .
C8 C 0.9078(6) 0.9464(5) 0.2703(4) 0.0330(13) Uani 1 1 d . .
O3 O 1.1223(6) 1.1330(5) 0.2839(4) 0.0766(17) Uani 1 1 d . .
H3 H 1.1840 1.1919 0.3254 0.115 Uiso 1 1 calc R U
C6 C 0.3330(6) 0.7828(5) 0.5367(4) 0.0338(13) Uani 1 1 d . .
H6A H 0.2494 0.7584 0.5722 0.041 Uiso 1 1 calc R U
C2 C 0.5968(6) 0.9031(5) 0.5389(4) 0.0353(13) Uani 1 1 d . .
H2A H 0.6901 0.9591 0.5758 0.042 Uiso 1 1 calc R U
C5 C 0.3152(6) 0.7356(5) 0.4313(4) 0.0304(12) Uani 1 1 d . .
C12 C 0.1627(6) 0.6451(5) 0.3891(4) 0.0319(13) Uani 1 1 d . .
H12 H 0.0926 0.6257 0.4354 0.038 Uiso 1 1 calc R U
C14 C -0.1593(6) 0.5015(5) 0.3307(5) 0.0391(14) Uani 1 1 d . .
H14A H -0.2559 0.4330 0.3052 0.047 Uiso 1 1 calc R U
H14B H -0.1290 0.4990 0.4023 0.047 Uiso 1 1 calc R U
C3 C 0.5862(6) 0.8594(5) 0.4327(4) 0.0314(13) Uani 1 1 d . .
O9 O 0.5759(5) 0.5996(4) 0.1437(4) 0.0668(15) Uani 1 1 d . .
O8 O 0.3268(5) 0.4973(4) 0.1271(4) 0.0690(16) Uani 1 1 d . .
C13 C -0.0390(6) 0.4891(5) 0.2667(4) 0.0306(12) Uani 1 1 d . .
C1 C 0.4723(7) 0.8647(6) 0.5888(4) 0.0422(16) Uani 1 1 d . .
C10 C 1.0011(7) 0.8708(6) 0.2898(5) 0.0456(16) Uani 1 1 d . .
H10A H 0.9510 0.7906 0.2465 0.055 Uiso 1 1 calc R U
H10B H 1.1016 0.9094 0.2702 0.055 Uiso 1 1 calc R U
C19 C 0.4581(8) 0.5021(6) 0.1307(5) 0.0418(15) Uani 1 1 d . .
C15 C -0.0910(6) 0.4838(6) 0.1505(5) 0.0479(17) Uani 1 1 d D .
H15A H -0.1793 0.4086 0.1237 0.057 Uiso 1 1 calc R U
H15B H -0.1206 0.5513 0.1435 0.057 Uiso 1 1 calc R U
C17 C 0.3414(7) 0.8138(5) 0.0611(5) 0.0408(15) Uani 1 1 d . .
C16 C -0.0209(7) 0.3721(5) 0.2808(5) 0.0407(15) Uani 1 1 d . .
H16A H -0.1160 0.3031 0.2524 0.049 Uiso 1 1 calc R U
H16B H 0.0584 0.3638 0.2428 0.049 Uiso 1 1 calc R U
C9 C 0.9897(7) 1.0767(6) 0.3294(6) 0.0503(18) Uani 1 1 d . .
H9A H 0.9231 1.1205 0.3249 0.060 Uiso 1 1 calc R U
H9B H 1.0184 1.0771 0.4021 0.060 Uiso 1 1 calc R U
C18 C 0.3025(8) 0.8921(7) -0.0054(6) 0.071(2) Uani 1 1 d . .
H18A H 0.3666 0.9054 -0.0587 0.106 Uiso 1 1 calc R U
H18B H 0.3189 0.9690 0.0365 0.106 Uiso 1 1 calc R U
H18C H 0.1971 0.8522 -0.0367 0.106 Uiso 1 1 calc R U
C11 C 0.8854(7) 0.9488(6) 0.1536(5) 0.0487(17) Uani 1 1 d . .
H11A H 0.8484 1.0115 0.1425 0.058 Uiso 1 1 calc R U
H11B H 0.9828 0.9684 0.1282 0.058 Uiso 1 1 calc R U
C20 C 0.4778(9) 0.3844(7) 0.1167(6) 0.072(2) Uani 1 1 d . .
H20A H 0.5065 0.3690 0.0497 0.107 Uiso 1 1 calc R U
H20B H 0.3832 0.3197 0.1219 0.107 Uiso 1 1 calc R U
H20C H 0.5564 0.3887 0.1697 0.107 Uiso 1 1 calc R U
O12 O 0.9333(7) 0.7206(6) 0.0077(5) 0.088(2) Uani 1 1 d G .
H12A H 0.9106 0.6447 -0.0099 0.132 Uiso 1 1 d G U
H12B H 0.9009 0.7466 -0.0425 0.132 Uiso 1 1 d G U
H7 H -0.004(4) 0.435(6) 0.039(4) 0.132 Uiso 1 1 d D U
H4 H 0.821(8) 0.801(6) 0.086(6) 0.05(3) Uiso 1 1 d . .

loop_
_atom_site_aniso_label
_atom_site_aniso_U_11
_atom_site_aniso_U_22
_atom_site_aniso_U_33
_atom_site_aniso_U_23
_atom_site_aniso_U_13
_atom_site_aniso_U_12
Zn2 0.0245(3) 0.0373(4) 0.0287(4) 0.0025(3) 0.0046(3) 0.0042(3)
Zn1 0.0236(3) 0.0444(4) 0.0324(4) -0.0006(3) 0.0025(3) 0.0043(3)
Br1 0.0609(5) 0.0857(6) 0.0308(4) -0.0158(4) 0.0023(3) 0.0173(4)
O1 0.0242(18) 0.046(2) 0.021(2) -0.0035(17) 0.0040(15) 0.0027(17)
N2 0.027(2) 0.025(2) 0.024(2) 0.0063(18) 0.0018(18) 0.0050(19)
N1 0.021(2) 0.031(2) 0.034(3) 0.003(2) 0.0003(19) 0.005(2)
O7 0.034(2) 0.047(3) 0.025(2) -0.0006(18) 0.0031(17) -0.0012(19)
O2 0.046(3) 0.048(3) 0.056(3) 0.009(2) -0.011(2) 0.021(2)
O10 0.035(2) 0.058(3) 0.040(3) 0.022(2) 0.0069(19) 0.014(2)
O5 0.055(3) 0.049(3) 0.049(3) 0.017(2) 0.006(2) 0.022(3)
O4 0.030(2) 0.068(3) 0.041(3) -0.002(2) 0.007(2) 0.007(2)
O6 0.054(3) 0.051(3) 0.073(4) 0.016(2) 0.026(3) 0.024(2)
C7 0.026(3) 0.033(3) 0.034(3) -0.001(2) -0.005(2) 0.008(2)
O11 0.034(2) 0.059(3) 0.053(3) 0.017(2) -0.002(2) 0.005(2)
C4 0.028(3) 0.032(3) 0.030(3) 0.000(2) 0.003(2) 0.008(2)
C8 0.019(3) 0.032(3) 0.041(3) 0.003(2) 0.001(2) 0.005(2)
O3 0.052(3) 0.053(3) 0.093(4) -0.002(3) 0.023(3) -0.013(2)
C6 0.039(3) 0.033(3) 0.027(3) 0.004(2) 0.006(2) 0.012(3)
C2 0.033(3) 0.039(3) 0.028(3) 0.002(2) -0.005(2) 0.010(3)
C5 0.026(3) 0.028(3) 0.031(3) 0.001(2) 0.001(2) 0.007(2)
C12 0.026(3) 0.029(3) 0.037(3) 0.005(2) 0.010(2) 0.006(2)
C14 0.032(3) 0.034(3) 0.043(4) 0.010(3) 0.010(3) 0.003(3)
C3 0.024(3) 0.032(3) 0.031(3) 0.001(2) 0.002(2) 0.005(2)
O9 0.055(3) 0.051(3) 0.091(4) -0.002(3) 0.030(3) 0.018(3)
O8 0.043(3) 0.062(3) 0.089(4) -0.033(3) -0.016(2) 0.027(2)
C13 0.026(3) 0.034(3) 0.025(3) 0.002(2) 0.003(2) 0.006(2)
C1 0.039(3) 0.046(4) 0.028(3) -0.014(3) 0.001(3) 0.011(3)
C10 0.033(3) 0.041(4) 0.055(4) -0.004(3) 0.002(3) 0.012(3)
C19 0.049(4) 0.046(4) 0.031(3) 0.000(3) -0.002(3) 0.024(3)
C15 0.025(3) 0.059(4) 0.041(4) 0.001(3) 0.003(3) 0.000(3)
C17 0.042(4) 0.039(3) 0.033(3) 0.011(3) 0.003(3) 0.007(3)
C16 0.043(3) 0.035(3) 0.034(3) 0.002(3) 0.003(3) 0.006(3)
C9 0.033(3) 0.038(3) 0.064(5) -0.001(3) 0.009(3) 0.001(3)
C18 0.051(4) 0.072(5) 0.086(6) 0.048(5) -0.008(4) 0.012(4)
C11 0.029(3) 0.048(4) 0.057(4) 0.000(3) 0.007(3) 0.005(3)
C20 0.061(5) 0.060(5) 0.084(6) -0.007(4) -0.005(4) 0.024(4)
O12 0.066(4) 0.073(4) 0.113(5) -0.021(3) 0.010(3) 0.029(3)

loop_
_atom_type_symbol
_atom_type_description
_atom_type_scat_dispersion_real
_atom_type_scat_dispersion_imag
_atom_type_scat_source
C C 0.0033 0.0016 'International Tables Vol C Tables 4.2.6.8 and 6.1.1.4'
H H 0.0000 0.0000 'International Tables Vol C Tables 4.2.6.8 and 6.1.1.4'
Br Br -0.2901 2.4595 'International Tables Vol C Tables 4.2.6.8 and 6.1.1.4'
N N 0.0061 0.0033 'International Tables Vol C Tables 4.2.6.8 and 6.1.1.4'
O O 0.0106 0.0060 'International Tables Vol C Tables 4.2.6.8 and 6.1.1.4'
Zn Zn 0.2839 1.4301 'International Tables Vol C Tables 4.2.6.8 and 6.1.1.4'

loop_
_geom_angle_atom_site_label_1
_geom_angle_atom_site_label_2
_geom_angle_atom_site_label_3
_geom_angle
O11 Zn2 O8 119.0(2)
O11 Zn2 N2 119.93(18)
O8 Zn2 N2 120.3(2)
O11 Zn2 O7 91.04(18)
O8 Zn2 O7 88.17(17)
N2 Zn2 O7 82.23(16)
O11 Zn2 O1 94.73(17)
O8 Zn2 O1 94.07(16)
N2 Zn2 O1 89.86(15)
O7 Zn2 O1 171.82(15)
O9 Zn1 O10 119.5(2)
O9 Zn1 N1 119.6(2)
O10 Zn1 N1 119.69(18)
O9 Zn1 O1 94.85(18)
O10 Zn1 O1 95.20(16)
N1 Zn1 O1 91.00(16)
O9 Zn1 O4 91.9(2)
O10 Zn1 O4 87.38(19)
N1 Zn1 O4 79.70(17)
O1 Zn1 O4 170.38(16)
C4 O1 Zn1 129.4(3)
C4 O1 Zn2 129.0(3)
Zn1 O1 Zn2 101.37(14)
C12 N2 C13 120.1(4)
C12 N2 Zn2 126.4(4)
C13 N2 Zn2 113.3(3)
C7 N1 C8 118.7(4)
C7 N1 Zn1 124.9(4)
C8 N1 Zn1 116.4(3)
C15 O7 Zn2 110.3(3)
C15 O7 H7 110(2)
Zn2 O7 H7 139(2)
C10 O2 H2 109.5
C17 O10 Zn1 133.5(4)
C16 O5 H5 109.5
C11 O4 Zn1 109.4(4)
C11 O4 H4 106(6)
Zn1 O4 H4 121(7)
C14 O6 H6 109.5
N1 C7 C3 127.8(5)
N1 C7 H7A 116.1
C3 C7 H7A 116.1
C17 O11 Zn2 129.4(4)
O1 C4 C3 121.6(5)
O1 C4 C5 121.6(5)
C3 C4 C5 116.8(5)
N1 C8 C9 112.2(4)
N1 C8 C10 110.2(5)
C9 C8 C10 111.0(5)
N1 C8 C11 105.5(4)
C9 C8 C11 108.7(5)
C10 C8 C11 109.1(5)
C9 O3 H3 109.5
C1 C6 C5 120.8(5)
C1 C6 H6A 119.6
C5 C6 H6A 119.6
C1 C2 C3 120.9(5)
C1 C2 H2A 119.5
C3 C2 H2A 119.5
C6 C5 C4 120.4(5)
C6 C5 C12 114.0(5)
C4 C5 C12 125.6(5)
N2 C12 C5 126.9(5)
N2 C12 H12 116.5
C5 C12 H12 116.5
O6 C14 C13 112.3(5)
O6 C14 H14A 109.1
C13 C14 H14A 109.1
O6 C14 H14B 109.1
C13 C14 H14B 109.1
H14A C14 H14B 107.9
C2 C3 C4 120.1(5)
C2 C3 C7 114.7(5)
C4 C3 C7 125.2(5)
C19 O9 Zn1 128.3(4)
C19 O8 Zn2 134.8(4)
N2 C13 C16 107.3(4)
N2 C13 C14 115.5(4)
C16 C13 C14 107.9(5)
N2 C13 C15 106.2(4)
C16 C13 C15 110.0(5)
C14 C13 C15 109.9(5)
C2 C1 C6 121.0(5)
C2 C1 Br1 119.7(4)
C6 C1 Br1 119.3(4)
O2 C10 C8 112.2(5)
O2 C10 H10A 109.2
C8 C10 H10A 109.2
O2 C10 H10B 109.2
C8 C10 H10B 109.2
H10A C10 H10B 107.9
O8 C19 O9 124.2(6)
O8 C19 C20 117.4(6)
O9 C19 C20 118.4(6)
O7 C15 C13 110.2(5)
O7 C15 H15A 109.6
C13 C15 H15A 109.6
O7 C15 H15B 109.6
C13 C15 H15B 109.6
H15A C15 H15B 108.1
O11 C17 O10 125.1(6)
O11 C17 C18 116.9(6)
O10 C17 C18 118.0(6)
O5 C16 C13 111.3(4)
O5 C16 H16A 109.4
C13 C16 H16A 109.4
O5 C16 H16B 109.4
C13 C16 H16B 109.4
H16A C16 H16B 108.0
O3 C9 C8 107.6(5)
O3 C9 H9A 110.2
C8 C9 H9A 110.2
O3 C9 H9B 110.2
C8 C9 H9B 110.2
H9A C9 H9B 108.5
C17 C18 H18A 109.5
C17 C18 H18B 109.5
H18A C18 H18B 109.5
C17 C18 H18C 109.5
H18A C18 H18C 109.5
H18B C18 H18C 109.5
O4 C11 C8 110.5(5)
O4 C11 H11A 109.5
C8 C11 H11A 109.5
O4 C11 H11B 109.5
C8 C11 H11B 109.5
H11A C11 H11B 108.1
C19 C20 H20A 109.5
C19 C20 H20B 109.5
H20A C20 H20B 109.5
C19 C20 H20C 109.5
H20A C20 H20C 109.5
H20B C20 H20C 109.5
H12A O12 H12B 109.4

loop_
_geom_bond_atom_site_label_1
_geom_bond_atom_site_label_2
_geom_bond_distance
Zn2 O11 1.967(5)
Zn2 O8 1.974(4)
Zn2 N2 2.013(4)
Zn2 O7 2.056(4)
Zn2 O1 2.079(3)
Zn1 O9 1.979(5)
Zn1 O10 1.986(4)
Zn1 N1 2.022(4)
Zn1 O1 2.053(3)
Zn1 O4 2.116(5)
Br1 C1 1.899(5)
O1 C4 1.295(6)
N2 C12 1.282(6)
N2 C13 1.478(6)
N1 C7 1.276(7)
N1 C8 1.478(6)
O7 C15 1.409(6)
O7 H7 0.848(10)
O2 C10 1.406(8)
O2 H2 0.8200
O10 C17 1.253(7)
O5 C16 1.417(7)
O5 H5 0.8200
O4 C11 1.412(7)
O4 H4 0.68(6)
O6 C14 1.408(7)
O6 H6 0.8200
C7 C3 1.472(7)
C7 H7A 0.9300
O11 C17 1.249(7)
C4 C3 1.433(7)
C4 C5 1.439(7)
C8 C9 1.522(7)
C8 C10 1.524(8)
C8 C11 1.538(9)
O3 C9 1.418(7)
O3 H3 0.8200
C6 C1 1.370(7)
C6 C5 1.395(7)
C6 H6A 0.9300
C2 C1 1.363(8)
C2 C3 1.405(7)
C2 H2A 0.9300
C5 C12 1.453(7)
C12 H12 0.9300
C14 C13 1.518(7)
C14 H14A 0.9700
C14 H14B 0.9700
O9 C19 1.261(7)
O8 C19 1.228(7)
C13 C16 1.518(8)
C13 C15 1.552(8)
C10 H10A 0.9700
C10 H10B 0.9700
C19 C20 1.488(9)
C15 H15A 0.9700
C15 H15B 0.9700
C17 C18 1.494(9)
C16 H16A 0.9700
C16 H16B 0.9700
C9 H9A 0.9700
C9 H9B 0.9700
C18 H18A 0.9600
C18 H18B 0.9600
C18 H18C 0.9600
C11 H11A 0.9700
C11 H11B 0.9700
C20 H20A 0.9600
C20 H20B 0.9600
C20 H20C 0.9600
O12 H12A 0.8493
O12 H12B 0.8518

loop_
_geom_hbond_atom_site_label_D
_geom_hbond_atom_site_label_H
_geom_hbond_atom_site_label_A
_geom_hbond_distance_DH
_geom_hbond_distance_HA
_geom_hbond_distance_DA
_geom_hbond_angle_DHA
_geom_hbond_site_symmetry_A
O7 H7 O11 0.848(10) 2.63(2) 3.394(6) 151(3) 2_565
O7 H7 O12 0.848(10) 2.25(7) 2.857(7) 128(7) 2_665
O2 H2 O6 0.82 2.10 2.828(7) 147.9 1_655
C6 H6A O5 0.93 2.59 3.474(7) 159.4 2_566
C12 H12 O5 0.93 2.65 3.531(7) 159.1 2_566
C10 H10A O6 0.97 2.49 3.087(8) 119.8 1_655
C18 H18A Br1 0.96 3.09 4.024(8) 165.0 1_554
C18 H18C O12 0.96 2.59 3.379(10) 140.1 1_455
O12 H12A O7 0.85 2.12 2.857(7) 145.4 2_665
O12 H12A O8 0.85 2.49 3.040(7) 123.6 2_665
O4 H4 O12 0.68(6) 1.96(6) 2.611(8) 161(9) .

loop_
_geom_torsion_atom_site_label_1
_geom_torsion_atom_site_label_2
_geom_torsion_atom_site_label_3
_geom_torsion_atom_site_label_4
_geom_torsion
C8 N1 C7 C3 -178.6(5)
Zn1 N1 C7 C3 -1.0(9)
Zn1 O1 C4 C3 -2.5(8)
Zn2 O1 C4 C3 -176.7(4)
Zn1 O1 C4 C5 179.8(4)
Zn2 O1 C4 C5 5.6(8)
C7 N1 C8 C9 -37.3(8)
Zn1 N1 C8 C9 145.0(4)
C7 N1 C8 C10 86.9(6)
Zn1 N1 C8 C10 -90.8(5)
C7 N1 C8 C11 -155.5(5)
Zn1 N1 C8 C11 26.8(5)
C1 C6 C5 C4 -1.1(9)
C1 C6 C5 C12 176.8(5)
O1 C4 C5 C6 179.1(5)
C3 C4 C5 C6 1.2(8)
O1 C4 C5 C12 1.5(9)
C3 C4 C5 C12 -176.4(5)
C13 N2 C12 C5 173.0(5)
Zn2 N2 C12 C5 -1.8(8)
C6 C5 C12 N2 178.7(5)
C4 C5 C12 N2 -3.6(9)
C1 C2 C3 C4 0.5(9)
C1 C2 C3 C7 179.6(6)
O1 C4 C3 C2 -178.8(5)
C5 C4 C3 C2 -0.9(8)
O1 C4 C3 C7 2.2(9)
C5 C4 C3 C7 -179.9(5)
N1 C7 C3 C2 -179.4(6)
N1 C7 C3 C4 -0.4(10)
C12 N2 C13 C16 -88.3(5)
Zn2 N2 C13 C16 87.1(4)
C12 N2 C13 C14 32.0(7)
Zn2 N2 C13 C14 -152.6(4)
C12 N2 C13 C15 154.1(5)
Zn2 N2 C13 C15 -30.5(5)
O6 C14 C13 N2 57.3(7)
O6 C14 C13 C16 177.3(5)
O6 C14 C13 C15 -62.8(6)
C3 C2 C1 C6 -0.3(9)
C3 C2 C1 Br1 179.9(4)
C5 C6 C1 C2 0.6(9)
C5 C6 C1 Br1 -179.6(4)
N1 C8 C10 O2 -60.9(6)
C9 C8 C10 O2 64.0(6)
C11 C8 C10 O2 -176.3(5)
Zn2 O8 C19 O9 -20.9(12)
Zn2 O8 C19 C20 160.2(5)
Zn1 O9 C19 O8 8.4(10)
Zn1 O9 C19 C20 -172.7(5)
Zn2 O7 C15 C13 -39.9(6)
N2 C13 C15 O7 46.0(6)
C16 C13 C15 O7 -69.8(6)
C14 C13 C15 O7 171.6(5)
Zn2 O11 C17 O10 -2.6(9)
Zn2 O11 C17 C18 177.8(5)
Zn1 O10 C17 O11 -8.5(10)
Zn1 O10 C17 C18 171.0(5)
N2 C13 C16 O5 68.3(5)
C14 C13 C16 O5 -56.8(6)
C15 C13 C16 O5 -176.6(4)
N1 C8 C9 O3 -168.0(5)
C10 C8 C9 O3 68.3(7)
C11 C8 C9 O3 -51.6(7)
Zn1 O4 C11 C8 43.4(6)
N1 C8 C11 O4 -45.6(6)
C9 C8 C11 O4 -166.1(5)
C10 C8 C11 O4 72.8(6)

loop_
_platon_squeeze_void_nr
_platon_squeeze_void_average_x
_platon_squeeze_void_average_y
_platon_squeeze_void_average_z
_platon_squeeze_void_volume
_platon_squeeze_void_count_electrons
_platon_squeeze_void_content
1 0.500 0.500 0.500 96 38 ' '
